data_7050838
loop_
_publ_author_name
'Menaa, Bouzid'
'Kariuki, Benson M.'
'Shannon, Ian J.'

_publ_section_title
;
 Preparation using metal oxide precursors and crystal structures of the
 copper and zinc vinylphosphonate materials M(O3PC2H3)&#x00B7;H2O
 (M&#x2009;=&#x2009;Cu, Zn)Electronic supplementary information (ESI)
 available: rotatable 3-D crystal structure diagrams in CHIME format.
 See http://www.rsc.org/suppdata/nj/b2/b200438k/
;
_journal_issue 7
_journal_name_full 'New Journal of Chemistry'
_journal_page_first 906
_journal_paper_doi 10.1039/b200438k
_journal_volume 26
_journal_year 2002
_chemical_formula_moiety 'C2 H3 Zn O3 P, H2 O'
_chemical_formula_sum 'C2 H5 O4 P Zn'
_chemical_formula_weight 189.39
_chemical_name_systematic
;
?
;
_space_group_IT_number 31
_symmetry_cell_setting orthorhombic
_symmetry_space_group_name_Hall 'P 2ac -2'
_symmetry_space_group_name_H-M 'P m n 21'
_atom_sites_solution_hydrogens geom
_atom_sites_solution_primary direct
_atom_sites_solution_secondary difmap
_audit_creation_method SHELXL-97
_cell_angle_alpha 90.00
_cell_angle_beta 90.00
_cell_angle_gamma 90.00
_cell_formula_units_Z 2
_cell_length_a 5.68050(10)
_cell_length_b 9.81010(10)
_cell_length_c 4.79880(10)
_cell_measurement_reflns_used 425
_cell_measurement_temperature 296(2)
_cell_measurement_theta_max 69.86
_cell_measurement_theta_min 9.02
_cell_volume 267.419(8)
_computing_cell_refinement SAINTPLUS
_computing_data_collection SMART
_computing_data_reduction SAINTPLUS
_computing_molecular_graphics PLATON
_computing_publication_material PLATON
_computing_structure_refinement SHELXL
_computing_structure_solution SHELXTL
_diffrn_ambient_temperature 296(2)
_diffrn_measured_fraction_theta_full 0.923
_diffrn_measured_fraction_theta_max 0.923
_diffrn_measurement_device_type 'Bruker Smart 6000 CCD'
_diffrn_measurement_method 'CCD slices'
_diffrn_radiation_monochromator graphite
_diffrn_radiation_source 'fine-focus sealed tube'
_diffrn_radiation_type CuK\a
_diffrn_radiation_wavelength 1.54178
_diffrn_reflns_av_R_equivalents 0.0264
_diffrn_reflns_av_sigmaI/netI 0.0408
_diffrn_reflns_limit_h_max 6
_diffrn_reflns_limit_h_min -6
_diffrn_reflns_limit_k_max 11
_diffrn_reflns_limit_k_min -11
_diffrn_reflns_limit_l_max 5
_diffrn_reflns_limit_l_min -5
_diffrn_reflns_number 864
_diffrn_reflns_theta_full 69.86
_diffrn_reflns_theta_max 69.86
_diffrn_reflns_theta_min 9.02
_exptl_absorpt_coefficient_mu 8.652
_exptl_absorpt_correction_T_max 0.7235
_exptl_absorpt_correction_T_min 0.3783
_exptl_absorpt_correction_type empirical
_exptl_absorpt_process_details 'DIFABS in SAINTPLUS'
_exptl_crystal_colour colourless
_exptl_crystal_density_diffrn 2.352
_exptl_crystal_density_method 'not measured'
_exptl_crystal_description needle
_exptl_crystal_F_000 188
_exptl_crystal_size_max 0.10
_exptl_crystal_size_mid 0.08
_exptl_crystal_size_min 0.04
_refine_diff_density_max 0.654
_refine_diff_density_min -0.391
_refine_diff_density_rms 0.148
_refine_ls_abs_structure_details 'Flack H D (1983), Acta Cryst. A39, 876-881'
_refine_ls_abs_structure_Flack 0.27(10)
_refine_ls_extinction_coef 0.075(8)
_refine_ls_extinction_expression Fc^*^=kFc[1+0.001xFc^2^\l^3^/sin(2\q)]^-1/4^
_refine_ls_extinction_method SHELXL
_refine_ls_goodness_of_fit_ref 1.077
_refine_ls_hydrogen_treatment mixed
_refine_ls_matrix_type full
_refine_ls_number_parameters 47
_refine_ls_number_reflns 425
_refine_ls_number_restraints 2
_refine_ls_restrained_S_all 1.075
_refine_ls_R_factor_all 0.0333
_refine_ls_R_factor_gt 0.0333
_refine_ls_shift/su_max 0.000
_refine_ls_shift/su_mean 0.000
_refine_ls_structure_factor_coef Fsqd
_refine_ls_weighting_details 'calc w=1/[\s^2^(Fo^2^)+(0.0598P)^2^+0.2712P] where P=(Fo^2^+2Fc^2^)/3'
_refine_ls_weighting_scheme calc
_refine_ls_wR_factor_gt 0.0862
_refine_ls_wR_factor_ref 0.0862
_reflns_number_gt 425
_reflns_number_total 425
_reflns_threshold_expression >2sigma(I)
_cod_data_source_file b200438k.txt
_cod_data_source_block bm5
_cod_depositor_comments
;
The following automatic conversions were performed:
'_symmetry_cell_setting' value 'Orthorhombic' changed to 'orthorhombic'
according to '/home/saulius/struct/CIF-dictionaries/cif_core.dic'
dictionary named 'cif_core.dic' version 2.4.1 from 2010-06-29.

Automatic conversion script
Id: cif_fix_enum 1527 2010-12-29 10:47:43Z saulius 
;
_cod_original_sg_symbol_H-M Pmn21
_cod_database_code 7050838

loop_
_symmetry_equiv_pos_as_xyz
'x, y, z'
'-x+1/2, -y, z+1/2'
'-x, y, z'
'x+1/2, -y, z+1/2'

loop_
_atom_site_label
_atom_site_type_symbol
_atom_site_fract_x
_atom_site_fract_y
_atom_site_fract_z
_atom_site_U_iso_or_equiv
_atom_site_adp_type
_atom_site_occupancy
_atom_site_symmetry_multiplicity
_atom_site_calc_flag
_atom_site_refinement_flags
_atom_site_disorder_assembly
_atom_site_disorder_group
Zn1 Zn 0.0000 0.52546(8) 0.8308(3) 0.0225(5) Uani 1 2 d S . .
P1 P 0.0000 0.33260(14) 1.2778(3) 0.0193(6) Uani 1 2 d S . .
O1 O 0.0000 0.3515(5) 1.5931(14) 0.0258(12) Uani 1 2 d S . .
O3 O 0.0000 0.6842(5) 1.1375(15) 0.0276(13) Uani 1 2 d S . .
O2 O 0.2148(6) 0.3969(3) 1.1327(8) 0.0267(9) Uani 1 1 d . . .
C1 C 0.0000 0.1564(7) 1.202(2) 0.041(2) Uani 1 2 d SD . .
H1 H 0.0000 0.1333 1.0141 0.049 Uiso 1 2 calc SR . .
C2 C 0.0000 0.0554(12) 1.376(4) 0.201(17) Uani 1 2 d SD . .
H2A H 0.0000 0.0721 1.5669 0.242 Uiso 1 2 calc SR . .
H2B H 0.0000 -0.0337 1.3103 0.242 Uiso 1 2 calc SR . .

loop_
_atom_site_aniso_label
_atom_site_aniso_U_11
_atom_site_aniso_U_22
_atom_site_aniso_U_33
_atom_site_aniso_U_23
_atom_site_aniso_U_13
_atom_site_aniso_U_12
Zn1 0.0177(5) 0.0289(6) 0.0210(6) 0.0021(5) 0.000 0.000
P1 0.0158(7) 0.0208(8) 0.0211(12) 0.0003(6) 0.000 0.000
O1 0.026(2) 0.027(2) 0.024(3) 0.000(2) 0.000 0.000
O3 0.022(2) 0.030(2) 0.031(3) -0.006(2) 0.000 0.000
O2 0.0200(17) 0.0372(16) 0.0229(18) -0.0004(13) 0.0008(16) -0.0051(12)
C1 0.053(4) 0.025(4) 0.044(5) -0.003(4) 0.000 0.000
C2 0.29(4) 0.049(7) 0.27(5) -0.061(19) 0.000 0.000

loop_
_atom_type_symbol
_atom_type_description
_atom_type_scat_dispersion_real
_atom_type_scat_dispersion_imag
_atom_type_scat_source
C C 0.0181 0.0091 'International Tables Vol C Tables 4.2.6.8 and 6.1.1.4'
H H 0.0000 0.0000 'International Tables Vol C Tables 4.2.6.8 and 6.1.1.4'
O O 0.0492 0.0322 'International Tables Vol C Tables 4.2.6.8 and 6.1.1.4'
P P 0.2955 0.4335 'International Tables Vol C Tables 4.2.6.8 and 6.1.1.4'
Zn Zn -1.5491 0.6778 'International Tables Vol C Tables 4.2.6.8 and 6.1.1.4'

loop_
_geom_angle_atom_site_label_1
_geom_angle_atom_site_label_2
_geom_angle_atom_site_label_3
_geom_angle
_geom_angle_site_symmetry_1
_geom_angle_site_symmetry_3
_geom_angle_publ_flag
O2 Zn1 O2 106.1(2) 4_464 2_564 ?
O2 Zn1 O1 92.96(14) 4_464 1_554 ?
O2 Zn1 O1 92.96(14) 2_564 1_554 ?
O2 Zn1 O3 92.82(16) 4_464 . ?
O2 Zn1 O3 92.82(16) 2_564 . ?
O1 Zn1 O3 170.4(3) 1_554 . ?
O2 Zn1 O2 159.30(17) 4_464 . ?
O2 Zn1 O2 94.48(8) 2_564 . ?
O1 Zn1 O2 83.87(17) 1_554 . ?
O3 Zn1 O2 88.02(18) . . ?
O2 Zn1 O2 94.48(8) 4_464 3 ?
O2 Zn1 O2 159.30(17) 2_564 3 ?
O1 Zn1 O2 83.87(17) 1_554 3 ?
O3 Zn1 O2 88.02(18) . 3 ?
O2 Zn1 O2 64.86(18) . 3 ?
O2 Zn1 P1 126.89(10) 4_464 . ?
O2 Zn1 P1 126.89(10) 2_564 . ?
O1 Zn1 P1 82.35(17) 1_554 . ?
O3 Zn1 P1 88.04(19) . . ?
O2 Zn1 P1 32.43(9) . . ?
O2 Zn1 P1 32.43(9) 3 . ?
O1 P1 O2 113.50(18) . . ?
O1 P1 O2 113.50(18) . 3 ?
O2 P1 O2 104.8(3) . 3 ?
O1 P1 C1 108.9(4) . . ?
O2 P1 C1 107.9(2) . . ?
O2 P1 C1 107.9(3) 3 . ?
O1 P1 Zn1 131.6(2) . . ?
O2 P1 Zn1 52.41(14) . . ?
O2 P1 Zn1 52.41(14) 3 . ?
C1 P1 Zn1 119.5(4) . . ?
P1 O1 Zn1 130.8(3) . 1_556 ?
P1 O2 Zn1 125.1(2) . 2_565 ?
P1 O2 Zn1 95.16(17) . . ?
Zn1 O2 Zn1 121.27(16) 2_565 . ?
C2 C1 P1 128.0(10) . . ?

loop_
_geom_bond_atom_site_label_1
_geom_bond_atom_site_label_2
_geom_bond_distance
_geom_bond_site_symmetry_2
_geom_bond_publ_flag
Zn1 O2 2.027(3) 4_464 ?
Zn1 O2 2.027(4) 2_564 ?
Zn1 O1 2.052(5) 1_554 ?
Zn1 O3 2.143(6) . ?
Zn1 O2 2.275(4) . ?
Zn1 O2 2.275(4) 3 ?
Zn1 P1 2.8601(19) . ?
P1 O1 1.525(7) . ?
P1 O2 1.540(4) . ?
P1 O2 1.540(4) 3 ?
P1 C1 1.766(7) . ?
O1 Zn1 2.052(5) 1_556 ?
O2 Zn1 2.027(3) 2_565 ?
C1 C2 1.296(5) . ?
